data_2207224
loop_
_publ_author_name
'Yang, Qi Yun'
'Yang, Da Wu'
'Qi, Jian Ying'
'Zhou, Zhong Yuan'
'Chan, Albert S. C.'

_publ_section_title
;Tris[<i>N</i>-(3-chlorophenyl)pyridine-2-carboxamidato-\k^2^<i>N</i>,<i>N</i>']cobalt(III)
 monohydrate
;
_journal_coeditor_code GH6029
_journal_issue 11
_journal_name_full 'Acta Crystallographica Section E'
_journal_page_first m2362
_journal_page_last m2364
_journal_paper_doi 10.1107/S1600536805030953
_journal_volume 61
_journal_year 2005
_chemical_formula_iupac '[Co (C12 H8 Cl1 N2 O1)3], H2 O'
_chemical_formula_moiety 'C36 H24 Cl3 Co N6 O3, H2 O'
_chemical_formula_sum 'C36 H26 Cl3 Co N6 O4'
_chemical_formula_weight 771.91
_chemical_name_systematic
;
Tris[N-(3-chlorophenyl)pyridine-2-carboxamidato-\k^2^N,N']cobalt(III)
monohydrate
;
_space_group_IT_number 2
_symmetry_cell_setting triclinic
_symmetry_space_group_name_Hall '-P 1'
_symmetry_space_group_name_H-M 'P -1'
_atom_sites_solution_hydrogens geom
_atom_sites_solution_primary direct
_atom_sites_solution_secondary difmap
_cell_angle_alpha 102.378(7)
_cell_angle_beta 93.416(7)
_cell_angle_gamma 113.011(8)
_cell_formula_units_Z 2
_cell_length_a 9.484(4)
_cell_length_b 10.796(4)
_cell_length_c 18.716(8)
_cell_measurement_reflns_used 4728
_cell_measurement_temperature 294(2)
_cell_measurement_theta_max 27.5
_cell_measurement_theta_min 1
_cell_volume 1700.8(12)
_computing_cell_refinement 'SAINT (Siemens, 1995)'
_computing_data_collection 'SMART (Siemens, 1995)'
_computing_data_reduction SAINT
_computing_molecular_graphics 'SHELXTL-NT (Bruker, 1997)'
_computing_publication_material SHELXTL-NT
_computing_structure_refinement 'SHELXL97 (Sheldrick, 1997)'
_computing_structure_solution 'SHELXS97 (Sheldrick, 1997)'
_diffrn_ambient_temperature 294(2)
_diffrn_measured_fraction_theta_full 0.960
_diffrn_measured_fraction_theta_max 0.960
_diffrn_measurement_device_type 'Bruker SMART CCD area-detector'
_diffrn_measurement_method '\f and \w'
_diffrn_radiation_monochromator graphite
_diffrn_radiation_source 'fine-focus sealed tube'
_diffrn_radiation_type MoK\a
_diffrn_radiation_wavelength 0.71073
_diffrn_reflns_av_R_equivalents 0.0456
_diffrn_reflns_av_sigmaI/netI 0.1292
_diffrn_reflns_limit_h_max 12
_diffrn_reflns_limit_h_min -11
_diffrn_reflns_limit_k_max 5
_diffrn_reflns_limit_k_min -14
_diffrn_reflns_limit_l_max 24
_diffrn_reflns_limit_l_min -23
_diffrn_reflns_number 10958
_diffrn_reflns_theta_full 27.67
_diffrn_reflns_theta_max 27.67
_diffrn_reflns_theta_min 2.13
_diffrn_standards_number 0
_exptl_absorpt_coefficient_mu 0.790
_exptl_absorpt_correction_T_max 0.9111
_exptl_absorpt_correction_T_min 0.8579
_exptl_absorpt_correction_type multi-scan
_exptl_absorpt_process_details '(SADABS; Sheldrick, 1996)'
_exptl_crystal_colour brown
_exptl_crystal_density_diffrn 1.507
_exptl_crystal_density_method 'not measured'
_exptl_crystal_description block
_exptl_crystal_F_000 788
_exptl_crystal_size_max 0.20
_exptl_crystal_size_mid 0.14
_exptl_crystal_size_min 0.12
_refine_diff_density_max 0.970
_refine_diff_density_min -0.981
_refine_ls_extinction_method none
_refine_ls_goodness_of_fit_ref 1.010
_refine_ls_hydrogen_treatment constr
_refine_ls_matrix_type full
_refine_ls_number_parameters 451
_refine_ls_number_reflns 7631
_refine_ls_number_restraints 0
_refine_ls_restrained_S_all 1.010
_refine_ls_R_factor_all 0.1618
_refine_ls_R_factor_gt 0.0747
_refine_ls_shift/su_max 0.001
_refine_ls_shift/su_mean 0.000
_refine_ls_structure_factor_coef Fsqd
_refine_ls_weighting_details 'calc w = 1/[\s^2^(Fo^2^)+(0.095P)^2^] where P = (Fo^2^+2Fc^2^)/3'
_refine_ls_weighting_scheme calc
_refine_ls_wR_factor_gt 0.1663
_refine_ls_wR_factor_ref 0.2086
_reflns_number_gt 3641
_reflns_number_total 7631
_reflns_threshold_expression I>2\s(I)
_cod_data_source_file gh6029.cif
_cod_data_source_block 1
_cod_depositor_comments
;
The following automatic conversions were performed:
'_symmetry_cell_setting' value 'Triclinic' changed to 'triclinic'
according to '/home/saulius/struct/CIF-dictionaries/cif_core.dic'
dictionary named 'cif_core.dic' version 2.4.1 from 2010-06-29.

Automatic conversion script
Id: cif_fix_enum 1527 2010-12-29 10:47:43Z saulius 

The following automatic conversions were performed:

'_symmetry_cell_setting' value 'Triclinic' changed to 'triclinic'
according to /home/saulius/struct/CIF-dictionaries/cif_core.dic
dictionary named 'cif_core.dic' version 2.4.1 from 2010-06-29.

Automatic conversion script
Id: cif_fix_values 1715 2011-07-08 13:25:40Z adriana 
;
_cod_database_code 2207224
_cod_database_fobs_code 2207224

loop_
_symmetry_equiv_pos_as_xyz
'x, y, z'
'-x, -y, -z'

loop_
_atom_site_label
_atom_site_fract_x
_atom_site_fract_y
_atom_site_fract_z
_atom_site_U_iso_or_equiv
_atom_site_adp_type
_atom_site_calc_flag
_atom_site_refinement_flags
_atom_site_occupancy
_atom_site_type_symbol
Co1 0.33377(5) 0.35925(5) 0.25031(2) 0.03131(13) Uani d . 1 Co
Cl1 0.22318(16) 0.80942(15) 0.45728(6) 0.0920(4) Uani d . 1 Cl
Cl2 -0.0514(2) 0.29303(18) -0.07207(7) 0.1237(7) Uani d . 1 Cl
Cl3 0.82516(18) 0.92367(14) 0.27146(8) 0.0909(5) Uani d . 1 Cl
O1 0.3767(3) 0.6505(3) 0.14242(17) 0.0731(9) Uani d . 1 O
O2 -0.1192(3) 0.1701(3) 0.16806(14) 0.0539(9) Uani d . 1 O
O3 0.6590(3) 0.4210(3) 0.41892(16) 0.0657(9) Uani d . 1 O
N1 0.3202(3) 0.5216(3) 0.22849(14) 0.0322(8) Uani d . 1 N
N2 0.4711(3) 0.3788(3) 0.17666(15) 0.0359(8) Uani d . 1 N
N3 0.1470(3) 0.2458(3) 0.17694(14) 0.0354(8) Uani d . 1 N
N4 0.1851(3) 0.3435(3) 0.31858(14) 0.0306(7) Uani d . 1 N
N5 0.5140(3) 0.4632(3) 0.32970(15) 0.0326(8) Uani d . 1 N
N6 0.3551(3) 0.1978(3) 0.27258(15) 0.0346(8) Uani d . 1 N
C1 0.2221(4) 0.5826(4) 0.25946(19) 0.0360(10) Uani d . 1 C
C2 0.2638(4) 0.6602(4) 0.33368(19) 0.0403(10) Uani d . 1 C
H2 0.3578 0.6771 0.3608 0.048 Uiso calc R 1 H
C3 0.1642(4) 0.7111(4) 0.3659(2) 0.0498(11) Uani d . 1 C
C4 0.0251(5) 0.6883(5) 0.3288(3) 0.0647(14) Uani d . 1 C
H4 -0.0424 0.7208 0.3520 0.078 Uiso calc R 1 H
C5 -0.0117(5) 0.6154(5) 0.2558(3) 0.0688(15) Uani d . 1 C
H5 -0.1046 0.6008 0.2285 0.083 Uiso calc R 1 H
C6 0.0851(4) 0.5634(4) 0.2219(2) 0.0493(12) Uani d . 1 C
H6 0.0565 0.5142 0.1723 0.059 Uiso calc R 1 H
C7 0.3834(4) 0.5587(4) 0.1706(2) 0.0426(11) Uani d . 1 C
C8 0.4751(4) 0.4775(4) 0.14265(19) 0.0413(10) Uani d . 1 C
C9 0.5666(4) 0.5065(5) 0.0886(2) 0.0523(12) Uani d . 1 C
H9 0.5701 0.5765 0.0663 0.063 Uiso calc R 1 H
C10 0.6520(5) 0.4319(5) 0.0678(2) 0.0644(15) Uani d . 1 C
H10 0.7113 0.4481 0.0302 0.077 Uiso calc R 1 H
C11 0.6485(5) 0.3341(5) 0.1031(2) 0.0616(14) Uani d . 1 C
H11 0.7075 0.2835 0.0906 0.074 Uiso calc R 1 H
C12 0.5570(4) 0.3093(4) 0.1576(2) 0.0434(11) Uani d . 1 C
H12 0.5558 0.2420 0.1816 0.052 Uiso calc R 1 H
C13 0.1410(4) 0.2152(4) 0.09834(19) 0.0443(12) Uani d . 1 C
C14 0.0632(5) 0.2655(4) 0.0557(2) 0.0525(13) Uani d . 1 C
H14 0.0151 0.3205 0.0781 0.063 Uiso calc R 1 H
C15 0.0567(6) 0.2343(5) -0.0201(2) 0.0748(18) Uani d . 1 C
C16 0.1312(6) 0.1574(6) -0.0542(2) 0.090(2) Uani d . 1 C
H16 0.1289 0.1390 -0.1052 0.108 Uiso calc R 1 H
C17 0.2091(6) 0.1081(6) -0.0119(3) 0.0800(19) Uani d . 1 C
H17 0.2582 0.0544 -0.0346 0.096 Uiso calc R 1 H
C18 0.2156(4) 0.1372(4) 0.0640(2) 0.0541(13) Uani d . 1 C
H18 0.2703 0.1042 0.0921 0.065 Uiso calc R 1 H
C19 0.0133(4) 0.2270(4) 0.20238(18) 0.0362(10) Uani d . 1 C
C20 0.0384(4) 0.2850(4) 0.28557(18) 0.0333(9) Uani d . 1 C
C21 -0.0824(4) 0.2787(4) 0.3232(2) 0.0436(11) Uani d . 1 C
H21 -0.1838 0.2384 0.2982 0.052 Uiso calc R 1 H
C22 -0.0506(4) 0.3335(4) 0.3993(2) 0.0468(11) Uani d . 1 C
H22 -0.1298 0.3339 0.4262 0.056 Uiso calc R 1 H
C23 0.0987(4) 0.3868(4) 0.4339(2) 0.0452(11) Uani d . 1 C
H23 0.1217 0.4203 0.4852 0.054 Uiso calc R 1 H
C24 0.2149(4) 0.3911(4) 0.39321(18) 0.0382(10) Uani d . 1 C
H24 0.3166 0.4275 0.4174 0.046 Uiso calc R 1 H
C25 0.5979(4) 0.6090(4) 0.35760(18) 0.0340(9) Uani d . 1 C
C26 0.6641(4) 0.6886(4) 0.3093(2) 0.0374(10) Uani d . 1 C
H26 0.6547 0.6454 0.2595 0.045 Uiso calc R 1 H
C27 0.7427(4) 0.8294(4) 0.3343(2) 0.0496(12) Uani d . 1 C
C28 0.7597(5) 0.8979(4) 0.4067(3) 0.0636(15) Uani d . 1 C
H28 0.8123 0.9943 0.4228 0.076 Uiso calc R 1 H
C29 0.6965(5) 0.8195(5) 0.4550(2) 0.0631(15) Uani d . 1 C
H29 0.7091 0.8634 0.5050 0.076 Uiso calc R 1 H
C30 0.6153(4) 0.6780(4) 0.4309(2) 0.0496(12) Uani d . 1 C
H30 0.5713 0.6276 0.4645 0.059 Uiso calc R 1 H
C31 0.5579(4) 0.3827(4) 0.3649(2) 0.0408(10) Uani d . 1 C
C32 0.4692(4) 0.2329(4) 0.3291(2) 0.0376(10) Uani d . 1 C
C33 0.5046(4) 0.1327(4) 0.3531(2) 0.0528(12) Uani d . 1 C
H33 0.5829 0.1582 0.3927 0.063 Uiso calc R 1 H
C34 0.4212(5) -0.0023(4) 0.3166(3) 0.0671(15) Uani d . 1 C
H34 0.4443 -0.0710 0.3303 0.081 Uiso calc R 1 H
C35 0.3028(5) -0.0396(4) 0.2595(3) 0.0629(15) Uani d . 1 C
H35 0.2447 -0.1326 0.2348 0.075 Uiso calc R 1 H
C36 0.2718(4) 0.0651(4) 0.2395(2) 0.0469(12) Uani d . 1 C
H36 0.1900 0.0409 0.2018 0.056 Uiso calc R 1 H
O1W -0.4490(5) -0.0175(6) 0.1483(3) 0.175(2) Uani d . 1 O
H1WA -0.5214 -0.0651 0.1113 0.210 Uiso d . 1 H
H1WB -0.3927 0.0587 0.1393 0.210 Uiso d . 1 H

loop_
_atom_site_aniso_label
_atom_site_aniso_U_11
_atom_site_aniso_U_22
_atom_site_aniso_U_33
_atom_site_aniso_U_12
_atom_site_aniso_U_13
_atom_site_aniso_U_23
Co1 0.0345(2) 0.0370(2) 0.0221(2) 0.01615(17) 0.00227(17) 0.00499(18)
Cl1 0.1474(8) 0.1232(9) 0.0379(6) 0.0936(7) 0.0268(6) 0.0095(6)
Cl2 0.1658(14) 0.1283(12) 0.0472(7) 0.0281(11) -0.0326(8) 0.0402(8)
Cl3 0.1242(10) 0.0542(7) 0.0814(8) 0.0187(7) 0.0320(8) 0.0228(6)
O1 0.0903(18) 0.0921(18) 0.0734(19) 0.0538(14) 0.0351(15) 0.0573(15)
O2 0.0346(13) 0.0772(19) 0.0335(14) 0.0132(12) -0.0053(11) 0.0034(13)
O3 0.0636(15) 0.0579(16) 0.0646(18) 0.0235(13) -0.0340(14) 0.0094(14)
N1 0.0392(13) 0.0347(14) 0.0219(14) 0.0177(11) 0.0040(11) 0.0011(12)
N2 0.0355(13) 0.0463(16) 0.0256(14) 0.0196(12) 0.0039(11) 0.0041(13)
N3 0.0437(14) 0.0430(16) 0.0160(13) 0.0193(12) 0.0020(11) -0.0009(12)
N4 0.0348(13) 0.0378(14) 0.0225(13) 0.0195(11) 0.0038(11) 0.0060(11)
N5 0.0305(13) 0.0330(14) 0.0326(15) 0.0143(11) 0.0027(11) 0.0035(12)
N6 0.0381(13) 0.0369(15) 0.0286(15) 0.0185(12) 0.0078(12) 0.0017(12)
C1 0.0384(17) 0.0314(18) 0.0346(19) 0.0106(14) 0.0028(15) 0.0094(15)
C2 0.0534(18) 0.0434(18) 0.0340(19) 0.0287(15) -0.0002(16) 0.0152(15)
C3 0.067(2) 0.056(2) 0.041(2) 0.0389(17) 0.0183(18) 0.0144(18)
C4 0.058(2) 0.077(3) 0.068(3) 0.039(2) 0.018(2) 0.012(2)
C5 0.045(2) 0.086(3) 0.080(3) 0.037(2) -0.004(2) 0.014(3)
C6 0.0480(19) 0.050(2) 0.048(2) 0.0279(16) -0.0038(18) -0.0014(19)
C7 0.0370(18) 0.053(2) 0.038(2) 0.0145(16) 0.0067(15) 0.0212(17)
C8 0.0373(17) 0.058(2) 0.0292(18) 0.0202(16) 0.0024(14) 0.0126(17)
C9 0.055(2) 0.067(3) 0.035(2) 0.0213(19) 0.0133(17) 0.0203(19)
C10 0.065(2) 0.093(3) 0.036(2) 0.031(2) 0.0208(19) 0.016(2)
C11 0.052(2) 0.072(3) 0.059(3) 0.028(2) 0.021(2) 0.004(2)
C12 0.0377(17) 0.045(2) 0.047(2) 0.0182(15) 0.0111(16) 0.0059(17)
C13 0.0401(19) 0.052(2) 0.0235(18) 0.0091(17) -0.0001(15) -0.0027(17)
C14 0.061(2) 0.053(2) 0.030(2) 0.012(2) 0.0000(18) 0.0073(18)
C15 0.080(3) 0.081(3) 0.028(2) 0.001(3) -0.004(2) 0.009(2)
C16 0.088(3) 0.103(4) 0.026(2) -0.005(3) 0.013(2) -0.007(3)
C17 0.075(3) 0.081(4) 0.049(3) 0.012(3) 0.019(2) -0.014(3)
C18 0.050(2) 0.056(3) 0.039(2) 0.0127(19) 0.0113(17) -0.005(2)
C19 0.0372(17) 0.045(2) 0.0240(17) 0.0164(15) 0.0036(14) 0.0049(15)
C20 0.0365(16) 0.0364(18) 0.0287(17) 0.0176(14) 0.0045(14) 0.0075(14)
C21 0.0406(18) 0.060(2) 0.0306(19) 0.0232(16) 0.0032(15) 0.0090(17)
C22 0.0463(19) 0.061(2) 0.0348(19) 0.0238(17) 0.0160(15) 0.0108(17)
C23 0.060(2) 0.055(2) 0.0261(18) 0.0303(17) 0.0123(16) 0.0067(16)
C24 0.0461(18) 0.043(2) 0.0210(17) 0.0182(15) -0.0013(14) 0.0010(15)
C25 0.0341(15) 0.0408(18) 0.0278(17) 0.0196(14) 0.0026(13) 0.0030(15)
C26 0.0370(16) 0.0367(18) 0.0360(19) 0.0195(14) 0.0020(15) -0.0029(16)
C27 0.057(2) 0.041(2) 0.049(2) 0.0217(17) 0.0056(18) 0.0058(18)
C28 0.079(3) 0.038(2) 0.060(3) 0.018(2) 0.007(2) -0.003(2)
C29 0.082(3) 0.056(3) 0.037(2) 0.025(2) 0.002(2) -0.007(2)
C30 0.057(2) 0.052(2) 0.031(2) 0.0181(18) 0.0014(17) 0.0047(18)
C31 0.0332(16) 0.048(2) 0.046(2) 0.0225(14) 0.0036(16) 0.0120(17)
C32 0.0262(15) 0.0412(19) 0.046(2) 0.0135(14) 0.0075(15) 0.0134(16)
C33 0.0448(19) 0.050(2) 0.071(3) 0.0239(16) -0.0009(19) 0.026(2)
C34 0.064(2) 0.047(2) 0.100(4) 0.0244(19) 0.012(2) 0.037(2)
C35 0.069(3) 0.034(2) 0.078(3) 0.015(2) 0.005(2) 0.015(2)
C36 0.049(2) 0.045(2) 0.042(2) 0.0161(17) 0.0055(17) 0.0094(18)
O1W 0.131(3) 0.226(5) 0.236(6) 0.102(3) 0.087(3) 0.124(4)

loop_
_atom_type_symbol
_atom_type_description
_atom_type_scat_dispersion_real
_atom_type_scat_dispersion_imag
_atom_type_scat_source
C C 0.0033 0.0016 'International Tables Vol C Tables 4.2.6.8 and 6.1.1.4'
H H 0.0000 0.0000 'International Tables Vol C Tables 4.2.6.8 and 6.1.1.4'
N N 0.0061 0.0033 'International Tables Vol C Tables 4.2.6.8 and 6.1.1.4'
O O 0.0106 0.0060 'International Tables Vol C Tables 4.2.6.8 and 6.1.1.4'
Cl Cl 0.1484 0.1585 'International Tables Vol C Tables 4.2.6.8 and 6.1.1.4'
Co Co 0.3494 0.9721 'International Tables Vol C Tables 4.2.6.8 and 6.1.1.4'

loop_
_geom_angle_atom_site_label_1
_geom_angle_atom_site_label_2
_geom_angle_atom_site_label_3
_geom_angle
N1 Co1 N2 83.22(13)
N1 Co1 N4 93.07(12)
N2 Co1 N4 175.10(13)
N1 Co1 N3 87.74(12)
N2 Co1 N3 93.64(11)
N4 Co1 N3 82.99(11)
N1 Co1 N6 178.05(11)
N2 Co1 N6 95.41(13)
N4 Co1 N6 88.37(12)
N3 Co1 N6 93.74(12)
N1 Co1 N5 95.76(12)
N2 Co1 N5 90.12(11)
N4 Co1 N5 93.44(11)
N3 Co1 N5 175.14(13)
N6 Co1 N5 82.84(12)
C7 N1 C1 118.7(3)
C7 N1 Co1 116.0(3)
C1 N1 Co1 123.9(2)
C12 N2 C8 118.9(3)
C12 N2 Co1 128.5(3)
C8 N2 Co1 112.7(3)
C19 N3 C13 117.1(3)
C19 N3 Co1 115.0(2)
C13 N3 Co1 125.6(2)
C20 N4 C24 118.2(3)
C20 N4 Co1 113.9(2)
C24 N4 Co1 127.7(2)
C31 N5 C25 116.1(3)
C31 N5 Co1 114.9(2)
C25 N5 Co1 128.9(2)
C36 N6 C32 119.2(3)
C36 N6 Co1 127.7(3)
C32 N6 Co1 113.1(2)
C6 C1 C2 118.0(4)
C6 C1 N1 123.2(3)
C2 C1 N1 118.7(3)
C3 C2 C1 119.3(3)
C3 C2 H2 120.4
C1 C2 H2 120.4
C4 C3 C2 122.5(4)
C4 C3 Cl1 120.1(3)
C2 C3 Cl1 117.4(3)
C3 C4 C5 117.3(4)
C3 C4 H4 121.4
C5 C4 H4 121.4
C4 C5 C6 121.6(4)
C4 C5 H5 119.2
C6 C5 H5 119.2
C1 C6 C5 121.2(4)
C1 C6 H6 119.4
C5 C6 H6 119.4
O1 C7 N1 127.3(4)
O1 C7 C8 121.4(4)
N1 C7 C8 111.2(4)
N2 C8 C9 121.0(4)
N2 C8 C7 116.0(3)
C9 C8 C7 122.9(4)
C10 C9 C8 119.8(4)
C10 C9 H9 120.1
C8 C9 H9 120.1
C11 C10 C9 118.6(4)
C11 C10 H10 120.7
C9 C10 H10 120.7
C10 C11 C12 119.9(5)
C10 C11 H11 120.1
C12 C11 H11 120.1
N2 C12 C11 121.8(4)
N2 C12 H12 119.1
C11 C12 H12 119.1
C14 C13 C18 118.9(4)
C14 C13 N3 120.5(4)
C18 C13 N3 120.5(4)
C15 C14 C13 120.1(5)
C15 C14 H14 120.0
C13 C14 H14 120.0
C16 C15 C14 121.0(5)
C16 C15 Cl2 120.7(4)
C14 C15 Cl2 118.3(4)
C17 C16 C15 118.9(4)
C17 C16 H16 120.5
C15 C16 H16 120.5
C16 C17 C18 120.9(5)
C16 C17 H17 119.5
C18 C17 H17 119.5
C17 C18 C13 120.1(5)
C17 C18 H18 119.9
C13 C18 H18 119.9
O2 C19 N3 129.0(3)
O2 C19 C20 119.1(3)
N3 C19 C20 111.9(3)
N4 C20 C21 122.9(3)
N4 C20 C19 115.2(3)
C21 C20 C19 121.9(3)
C20 C21 C22 118.6(3)
C20 C21 H21 120.7
C22 C21 H21 120.7
C23 C22 C21 118.7(4)
C23 C22 H22 120.6
C21 C22 H22 120.6
C22 C23 C24 120.0(3)
C22 C23 H23 120.0
C24 C23 H23 120.0
N4 C24 C23 121.4(3)
N4 C24 H24 119.3
C23 C24 H24 119.3
C30 C25 C26 117.6(3)
C30 C25 N5 123.2(3)
C26 C25 N5 119.2(3)
C27 C26 C25 120.5(3)
C27 C26 H26 119.8
C25 C26 H26 119.8
C26 C27 C28 122.1(4)
C26 C27 Cl3 118.5(3)
C28 C27 Cl3 119.4(3)
C27 C28 C29 117.8(4)
C27 C28 H28 121.1
C29 C28 H28 121.1
C30 C29 C28 121.1(4)
C30 C29 H29 119.4
C28 C29 H29 119.4
C29 C30 C25 120.9(4)
C29 C30 H30 119.5
C25 C30 H30 119.5
O3 C31 N5 128.1(3)
O3 C31 C32 120.2(4)
N5 C31 C32 111.7(3)
N6 C32 C33 122.0(3)
N6 C32 C31 117.2(3)
C33 C32 C31 120.8(3)
C34 C33 C32 117.6(4)
C34 C33 H33 121.2
C32 C33 H33 121.2
C33 C34 C35 120.9(4)
C33 C34 H34 119.6
C35 C34 H34 119.6
C34 C35 C36 118.4(4)
C34 C35 H35 120.8
C36 C35 H35 120.8
N6 C36 C35 121.8(4)
N6 C36 H36 119.1
C35 C36 H36 119.1
H1WA O1W H1WB 108.3

loop_
_geom_bond_atom_site_label_1
_geom_bond_atom_site_label_2
_geom_bond_distance
Co1 N1 1.932(3)
Co1 N2 1.940(3)
Co1 N4 1.942(3)
Co1 N3 1.953(2)
Co1 N6 1.957(3)
Co1 N5 1.968(3)
Cl1 C3 1.734(4)
Cl2 C15 1.747(6)
Cl3 C27 1.741(5)
O1 C7 1.239(5)
O2 C19 1.225(4)
O3 C31 1.227(4)
N1 C7 1.330(5)
N1 C1 1.419(5)
N2 C12 1.324(5)
N2 C8 1.343(5)
N3 C19 1.337(4)
N3 C13 1.429(4)
N4 C20 1.327(4)
N4 C24 1.351(4)
N5 C31 1.363(5)
N5 C25 1.415(4)
N6 C36 1.318(4)
N6 C32 1.343(4)
C1 C6 1.358(5)
C1 C2 1.402(5)
C2 C3 1.375(5)
C2 H2 0.9300
C3 C4 1.360(6)
C4 C5 1.369(6)
C4 H4 0.9300
C5 C6 1.371(6)
C5 H5 0.9300
C6 H6 0.9300
C7 C8 1.501(6)
C8 C9 1.380(5)
C9 C10 1.367(7)
C9 H9 0.9300
C10 C11 1.350(7)
C10 H10 0.9300
C11 C12 1.381(6)
C11 H11 0.9300
C12 H12 0.9300
C13 C14 1.381(6)
C13 C18 1.383(6)
C14 C15 1.378(6)
C14 H14 0.9300
C15 C16 1.371(8)
C16 C17 1.369(8)
C16 H16 0.9300
C17 C18 1.379(6)
C17 H17 0.9300
C18 H18 0.9300
C19 C20 1.515(5)
C20 C21 1.367(5)
C21 C22 1.385(5)
C21 H21 0.9300
C22 C23 1.360(5)
C22 H22 0.9300
C23 C24 1.368(5)
C23 H23 0.9300
C24 H24 0.9300
C25 C30 1.380(5)
C25 C26 1.389(5)
C26 C27 1.361(5)
C26 H26 0.9300
C27 C28 1.363(6)
C28 C29 1.375(7)
C28 H28 0.9300
C29 C30 1.369(6)
C29 H29 0.9300
C30 H30 0.9300
C31 C32 1.476(5)
C32 C33 1.400(6)
C33 C34 1.350(5)
C33 H33 0.9300
C34 C35 1.373(6)
C34 H34 0.9300
C35 C36 1.390(6)
C35 H35 0.9300
C36 H36 0.9300
O1W H1WA 0.8539
O1W H1WB 0.8463

loop_
_geom_hbond_atom_site_label_D
_geom_hbond_atom_site_label_H
_geom_hbond_atom_site_label_A
_geom_hbond_distance_DH
_geom_hbond_distance_HA
_geom_hbond_distance_DA
_geom_hbond_angle_DHA
O1W H1WB O2 0.85 2.36 2.934(5) 125

loop_
_geom_torsion_atom_site_label_1
_geom_torsion_atom_site_label_2
_geom_torsion_atom_site_label_3
_geom_torsion_atom_site_label_4
_geom_torsion
N2 Co1 N1 C7 9.4(2)
N4 Co1 N1 C7 -167.3(2)
N3 Co1 N1 C7 -84.5(2)
N5 Co1 N1 C7 98.9(2)
N2 Co1 N1 C1 175.8(2)
N3 Co1 N1 C1 81.9(2)
N5 Co1 N1 C1 -94.8(2)
N1 Co1 N2 C12 172.8(3)
N3 Co1 N2 C12 -99.9(3)
N6 Co1 N2 C12 -5.8(3)
N5 Co1 N2 C12 77.0(3)
N1 Co1 N2 C8 -6.9(2)
N3 Co1 N2 C8 80.4(2)
N6 Co1 N2 C8 174.5(2)
N5 Co1 N2 C8 -102.7(2)
N1 Co1 N3 C19 -85.0(3)
N2 Co1 N3 C19 -168.0(3)
N4 Co1 N3 C19 8.4(3)
N6 Co1 N3 C19 96.3(3)
N1 Co1 N3 C13 77.1(3)
N2 Co1 N3 C13 -5.9(3)
N4 Co1 N3 C13 170.5(3)
N6 Co1 N3 C13 -101.6(3)
N1 Co1 N4 C20 79.2(3)
N3 Co1 N4 C20 -8.2(3)
N6 Co1 N4 C20 -102.1(3)
N5 Co1 N4 C20 175.2(3)
N1 Co1 N4 C24 -97.0(3)
N3 Co1 N4 C24 175.7(3)
N6 Co1 N4 C24 81.7(3)
N1 Co1 N5 C31 176.1(2)
N2 Co1 N5 C31 -100.7(3)
N4 Co1 N5 C31 82.7(3)
N6 Co1 N5 C31 -5.2(2)
N2 Co1 N5 C25 83.2(3)
N4 Co1 N5 C25 -93.4(3)
N6 Co1 N5 C25 178.7(3)
N2 Co1 N6 C36 -88.6(3)
N4 Co1 N6 C36 88.3(3)
N3 Co1 N6 C36 5.5(3)
N5 Co1 N6 C36 -178.0(3)
N2 Co1 N6 C32 92.0(2)
N4 Co1 N6 C32 -91.1(2)
N3 Co1 N6 C32 -174.0(2)
C7 N1 C1 C6 63.9(5)
Co1 N1 C1 C6 -102.0(4)
C7 N1 C1 C2 -119.6(4)
Co1 N1 C1 C2 74.4(4)
N1 C1 C2 C3 -175.2(3)
C1 C2 C3 Cl1 -178.7(3)
Cl1 C3 C4 C5 177.0(4)
N1 C1 C6 C5 174.9(4)
C1 N1 C7 O1 6.0(5)
Co1 N1 C7 O1 173.1(3)
C1 N1 C7 C8 -176.5(2)
Co1 N1 C7 C8 -9.4(3)
Co1 N2 C8 C9 179.9(2)
C12 N2 C8 C7 -176.0(3)
O1 C7 C8 N2 -178.7(3)
O1 C7 C8 C9 5.2(5)
N1 C7 C8 C9 -172.5(3)
C7 C8 C9 C10 177.4(3)
Co1 N2 C12 C11 179.2(2)
C19 N3 C13 C14 47.7(5)
Co1 N3 C13 C14 -114.0(3)
C19 N3 C13 C18 -133.5(4)
Co1 N3 C13 C18 64.7(5)
N3 C13 C14 C15 -179.3(4)
C13 C14 C15 Cl2 176.8(3)
Cl2 C15 C16 C17 -177.2(4)
N3 C13 C18 C17 180.0(4)
C13 N3 C19 O2 10.4(6)
Co1 N3 C19 O2 174.1(4)
C13 N3 C19 C20 -170.5(3)
Co1 N3 C19 C20 -6.8(4)
Co1 N4 C20 C21 -172.4(3)
C24 N4 C20 C19 -176.8(3)
Co1 N4 C20 C19 6.7(4)
O2 C19 C20 N4 179.3(4)
N3 C19 C20 C21 179.1(4)
C19 C20 C21 C22 179.8(4)
Co1 N4 C24 C23 172.4(3)
C31 N5 C25 C30 -54.3(5)
Co1 N5 C25 C30 121.8(4)
C31 N5 C25 C26 127.0(4)
Co1 N5 C25 C26 -56.9(4)
N5 C25 C26 C27 178.7(3)
C25 C26 C27 Cl3 179.3(3)
Cl3 C27 C28 C29 -178.3(4)
N5 C25 C30 C29 -179.4(4)
Co1 N5 C31 O3 -174.9(3)
C25 N5 C31 C32 -176.9(3)
Co1 N5 C31 C32 6.5(4)
Co1 N6 C32 C33 -179.2(3)
C36 N6 C32 C31 -179.2(3)
O3 C31 C32 N6 176.8(3)
N5 C31 C32 C33 175.0(3)
C31 C32 C33 C34 -178.4(4)
Co1 N6 C36 C35 177.9(3)
